data_7110660
loop_
_publ_author_name
'Imamura, Koichi'
'Takimiya, Kazuo'
'Otsubo, Tetsuo'
'Aso, Yoshio'

_publ_section_title
;
 Triphenyleno[1,12-bcd:4,5-b&#x2032;c&#x2032;d&#x2032;:8,9-b&#x2033;c&#x2033;d&#x2033;]trithiophene:
 the first bowl-shaped heteroaromatic
;
_journal_issue 18
_journal_name_full 'Chemical Communications'
_journal_page_first 1859
_journal_paper_doi 10.1039/a905860e
_journal_year 1999
_chemical_formula_analytical 'C18 H6 S3 '
_chemical_formula_moiety 'C18 H6 S3 '
_chemical_formula_sum 'C18 H6 S3'
_chemical_formula_weight 318.43
_chemical_melting_point_gt 573.15
_space_group_IT_number 184
_symmetry_cell_setting hexagonal
_symmetry_Int_Tables_number 184
_symmetry_space_group_name_Hall 'P 6 -2c'
_symmetry_space_group_name_H-M 'P 6 c c'
_audit_creation_date 'Thu Jul 15 12:30:44 1999'
_audit_creation_method 'from TEXRAY.INF file'
_cell_angle_alpha 90
_cell_angle_beta 90
_cell_angle_gamma 120
_cell_formula_units_Z 14
_cell_length_a 26.121(7)
_cell_length_b 26.121(7)
_cell_length_c 7.433(3)
_cell_measurement_reflns_used 10
_cell_measurement_temperature 296.2
_cell_measurement_theta_max 7.1
_cell_measurement_theta_min 3.6
_cell_volume 4392(2)
_computing_cell_refinement 'Rigaku/AFC Diffractometer Control'
_computing_data_collection 'Rigaku/AFC Diffractometer Control'
_computing_data_reduction teXsan
_computing_publication_material teXsan
_computing_structure_refinement SHELXL93
_computing_structure_solution SIR92
_diffrn_ambient_temperature 296.2
_diffrn_measurement_device_type 'Rigaku AFC7R'
_diffrn_measurement_method \w
_diffrn_orient_matrix_UB_11 -0.02545
_diffrn_orient_matrix_UB_12 -0.04280
_diffrn_orient_matrix_UB_13 0.03047
_diffrn_orient_matrix_UB_21 0.03547
_diffrn_orient_matrix_UB_22 -0.00509
_diffrn_orient_matrix_UB_23 -0.00379
_diffrn_orient_matrix_UB_31 0.00695
_diffrn_orient_matrix_UB_32 0.00981
_diffrn_orient_matrix_UB_33 0.13099
_diffrn_radiation_detector 'scintillation counter'
_diffrn_radiation_monochromator graphite
_diffrn_radiation_source 'Rigaku rotating anode'
_diffrn_radiation_type 'Mo K\a'
_diffrn_radiation_wavelength 0.7107
_diffrn_reflns_av_R_equivalents 0.000
_diffrn_reflns_av_sigmaI/netI 0.252
_diffrn_reflns_limit_h_max 29
_diffrn_reflns_limit_h_min 0
_diffrn_reflns_limit_k_max 16
_diffrn_reflns_limit_k_min 0
_diffrn_reflns_limit_l_max 9
_diffrn_reflns_limit_l_min 0
_diffrn_reflns_number 1820
_diffrn_reflns_reduction_process 'Lp corrections applied'
_diffrn_reflns_theta_max 27.50
_diffrn_standards_decay_% 0.20
_diffrn_standards_interval_count 300
_diffrn_standards_number 3
_exptl_absorpt_coefficient_mu 0.576
_exptl_absorpt_correction_T_max 0.999
_exptl_absorpt_correction_T_min 0.961
_exptl_absorpt_correction_type psi-scan
_exptl_absorpt_process_details '(North, Phillips & Mathews, 1968)'
_exptl_crystal_colour 'pale yellow'
_exptl_crystal_density_diffrn 1.685
_exptl_crystal_density_method 'not measured'
_exptl_crystal_description needles
_exptl_crystal_F_000 2268.00
_exptl_crystal_size_max 0.850
_exptl_crystal_size_mid 0.030
_exptl_crystal_size_min 0.030
_refine_diff_density_max 0.47
_refine_diff_density_min -0.44
_refine_diff_density_rms 0.10
_refine_ls_abs_structure_Flack -0.2(5)
_refine_ls_extinction_coef 0.0002
_refine_ls_extinction_expression Fc^*^=kFc[1+0.001xFc^2^\l^3^/sin(2\q)]^-1/4^
_refine_ls_extinction_method SHELXL
_refine_ls_goodness_of_fit_ref 0.995
_refine_ls_matrix_type full
_refine_ls_number_parameters 126
_refine_ls_number_reflns 698
_refine_ls_number_restraints 0
_refine_ls_restrained_S_all 0.994
_refine_ls_R_factor_all 0.2936
_refine_ls_R_factor_gt 0.0851
_refine_ls_shift/su_max 0.0250
_refine_ls_shift/su_mean 0.0030
_refine_ls_structure_factor_coef Fsqd
_refine_ls_weighting_details 'w = 1/[\s^2^(Fo^2^) + (0.0818P)^2^+6.8236P] where P=(Fo^2^+2Fc^2^)/3'
_refine_ls_weighting_scheme calc
_refine_ls_wR_factor_ref 0.2502
_reflns_number_gt 698
_reflns_number_total 1820
_reflns_threshold_expression >1.7sigma(I)
_cod_data_source_file 905860esup1.cif
_cod_data_source_block TPTT
_cod_depositor_comments
;
The following automatic conversions were performed:

'_chemical_melting_point' tag was changed to
'_chemical_melting_point_gt' since the value was specified 'more
than' ('>') a certain temperature. The value '> 300 deg ' was changed
to '573.15' - it was converted from degrees Celsius(C) to Kelvins(K).

Automatic conversion script
Id: cif_fix_values 1891 2012-01-12 08:04:46Z andrius 

The following automatic conversions were performed:
'_reflns_observed_expression' tag replaced with
'_reflns_threshold_expression' tag as specified in the replacement
file
'cod-tools/trunk/perl-scripts/inputs/replacement_tags.lst'.

'_atom_site_calc_flags'
tag replaced with '_atom_site_calc_flag' tag as specified in the
replacement file
'cod-tools/trunk/perl-scripts/inputs/replacement_tags.lst'.

'_atom_type_scat_imag'
tag replaced with '_atom_type_scat_dispersion_imag' tag as specified
in the replacement file
'cod-tools/trunk/perl-scripts/inputs/replacement_tags.lst'.

Automatic conversion script
Id: cif_correct_tags 3137 2015-03-23 15:08:43Z antanas 

The following automatic conversions were performed:

'_symmetry_cell_setting' tag value 'hexgonal' was replaced with
'hexagonal' value as specified in the replacement file
'/home/robertas/cod-tools/perl-scripts/inputs/replacement_values.lst'.

Automatic conversion script
Id: cif_fix_values 3143 2015-03-26 13:38:13Z robertas 
;
_cod_original_cell_volume 4392(1)
_cod_original_sg_symbol_H-M 'P 6 c c      '
_cod_original_formula_sum 'C18 H6 S3 '
_cod_database_code 7110660

loop_
_symmetry_equiv_pos_as_xyz
x,y,z
-y,x-y,z
-x+y,-x,z
-x,-y,z
y,-x+y,z
x-y,x,z
y,x,1/2+z
-x,-x+y,1/2+z
x-y,-y,1/2+z
-y,-x,1/2+z
x,x-y,1/2+z
-x+y,y,1/2+z

loop_
_atom_site_label
_atom_site_type_symbol
_atom_site_fract_x
_atom_site_fract_y
_atom_site_fract_z
_atom_site_U_iso_or_equiv
_atom_site_adp_type
_atom_site_occupancy
_atom_site_calc_flag
_atom_site_refinement_flags
S(1) S 0.7117(2) 0.2810(2) 0.3611(7) 0.057(1) Uani 1.00 d .
S(2) S 0.5990(2) 0.0141(2) 0.1925(6) 0.057(1) Uani 1.00 d .
S(3) S 0.8657(2) 0.1627(2) 0.3670(7) 0.054(1) Uani 1.00 d .
S(4) S 0.9648(7) 0.1158(5) 0.060(2) 0.065(3) Uani 0.50 d P
C(1) C 0.7790(6) 0.1797(6) 0.447(2) 0.04390(5) Uiso 1.00 d .
C(2) C 0.7433(6) 0.2053(7) 0.448(2) 0.04067(5) Uiso 1.00 d .
C(3) C 0.6844(6) 0.1731(7) 0.405(2) 0.04854(6) Uiso 1.00 d .
C(4) C 0.6592(6) 0.1134(5) 0.369(2) 0.03880(4) Uiso 1.00 d .
C(5) C 0.6940(5) 0.0859(5) 0.367(2) 0.03765(4) Uiso 1.00 d .
C(6) C 0.7524(6) 0.1185(6) 0.407(2) 0.03692(5) Uiso 1.00 d .
C(7) C 0.8398(6) 0.2119(6) 0.427(2) 0.03740(5) Uiso 1.00 d .
C(8) C 0.8672(7) 0.2752(7) 0.418(2) 0.05988(6) Uiso 1.00 d .
C(9) C 0.8299(7) 0.3015(7) 0.419(2) 0.05346(6) Uiso 1.00 d .
C(10) C 0.7693(6) 0.2661(6) 0.424(2) 0.04059(5) Uiso 1.00 d .
C(11) C 0.6566(6) 0.2032(6) 0.346(3) 0.05453(5) Uiso 1.00 d .
C(12) C 0.6037(7) 0.1754(7) 0.259(2) 0.05380(6) Uiso 1.00 d .
C(13) C 0.5769(6) 0.1131(7) 0.219(3) 0.05394(6) Uiso 1.00 d .
C(14) C 0.6076(6) 0.0829(6) 0.273(2) 0.04412(5) Uiso 1.00 d .
C(15) C 0.6714(6) 0.0335(6) 0.273(2) 0.03973(5) Uiso 1.00 d .
C(16) C 0.7088(7) 0.0110(7) 0.233(2) 0.05519(6) Uiso 1.00 d .
C(17) C 0.7691(7) 0.0440(7) 0.276(2) 0.05770(6) Uiso 1.00 d .
C(18) C 0.7918(5) 0.1006(5) 0.354(3) 0.03990(4) Uiso 1.00 d .
C(19) C 1.0182(6) 0.0597(5) 0.156(2) 0.04136(5) Uiso 1.00 d .
C(20) C 1.0353(8) 0.1165(8) 0.096(3) 0.06722(7) Uiso 1.00 d .
C(21) C 0.998(2) 0.139(1) 0.042(5) 0.0370(1) Uiso 0.50 d P
C(22) C 0.934(1) 0.085(2) 0.063(5) 0.0385(1) Uiso 0.50 d P

loop_
_atom_site_aniso_label
_atom_site_aniso_U_11
_atom_site_aniso_U_22
_atom_site_aniso_U_33
_atom_site_aniso_U_12
_atom_site_aniso_U_13
_atom_site_aniso_U_23
S(1) 0.075(3) 0.054(3) 0.051(2) 0.040(2) -0.010(3) -0.008(3)
S(2) 0.049(2) 0.059(3) 0.044(2) 0.013(2) -0.003(2) -0.005(2)
S(3) 0.047(2) 0.063(3) 0.054(3) 0.029(2) 0.001(3) -0.005(3)
S(4) 0.12(1) 0.042(8) 0.048(7) 0.056(9) 0.009(8) -0.003(6)

loop_
_atom_type_symbol
_atom_type_description
_atom_type_scat_dispersion_real
_atom_type_scat_dispersion_imag
_atom_type_scat_source
C C 0.003 0.002
;International Tables for Crystallography
(1992, Vol. C, Tables 4.2.6.8 and 6.1.1.4)
;
H H 0.000 0.000
;International Tables for Crystallography
(1992, Vol. C, Table 6.1.1.4)
;
S S 0.125 0.123
;International Tables for Crystallography
(1992, Vol. C, Tables 4.2.6.8 and 6.1.1.4)
;

loop_
_geom_angle_atom_site_label_1
_geom_angle_atom_site_label_2
_geom_angle_atom_site_label_3
_geom_angle
_geom_angle_site_symmetry_1
_geom_angle_site_symmetry_2
_geom_angle_site_symmetry_3
_geom_angle_publ_flag
C(10) S(1) C(11) 93.1(8) 1_555 1_555 1_555 yes
C(14) S(2) C(15) 91.0(8) 1_555 1_555 1_555 yes
C(7) S(3) C(18) 92.3(7) 1_555 1_555 1_555 yes
C(20) S(4) C(20) 93(1) 1_555 1_555 6_545 yes
C(20) S(4) C(21) 46(3) 1_555 1_555 1_555 yes
C(20) S(4) C(22) 120(3) 1_555 1_555 1_555 yes
C(20) S(4) C(21) 138(4) 6_545 1_555 1_555 yes
C(20) S(4) C(22) 27(3) 6_545 1_555 1_555 yes
C(21) S(4) C(22) 161(5) 1_555 1_555 1_555 yes
C(2) C(1) C(6) 118(1) 1_555 1_555 1_555 yes
C(2) C(1) C(7) 123(1) 1_555 1_555 1_555 yes
C(6) C(1) C(7) 115(1) 1_555 1_555 1_555 yes
C(1) C(2) C(3) 121(1) 1_555 1_555 1_555 yes
C(1) C(2) C(10) 118(1) 1_555 1_555 1_555 yes
C(3) C(2) C(10) 115(1) 1_555 1_555 1_555 yes
C(2) C(3) C(4) 119(1) 1_555 1_555 1_555 yes
C(2) C(3) C(11) 118(1) 1_555 1_555 1_555 yes
C(4) C(3) C(11) 119(1) 1_555 1_555 1_555 yes
C(3) C(4) C(5) 120(1) 1_555 1_555 1_555 yes
C(3) C(4) C(14) 122(1) 1_555 1_555 1_555 yes
C(5) C(4) C(14) 113(1) 1_555 1_555 1_555 yes
C(4) C(5) C(6) 119(1) 1_555 1_555 1_555 yes
C(4) C(5) C(15) 116(1) 1_555 1_555 1_555 yes
C(6) C(5) C(15) 121(1) 1_555 1_555 1_555 yes
C(1) C(6) C(5) 120(1) 1_555 1_555 1_555 yes
C(1) C(6) C(18) 114(1) 1_555 1_555 1_555 yes
C(5) C(6) C(18) 121(1) 1_555 1_555 1_555 yes
S(3) C(7) C(1) 108(1) 1_555 1_555 1_555 yes
S(3) C(7) C(8) 131(1) 1_555 1_555 1_555 yes
C(1) C(7) C(8) 117(1) 1_555 1_555 1_555 yes
C(7) C(8) C(9) 118(1) 1_555 1_555 1_555 yes
C(8) C(9) C(10) 120(1) 1_555 1_555 1_555 yes
S(1) C(10) C(2) 107.2(10) 1_555 1_555 1_555 yes
S(1) C(10) C(9) 130(1) 1_555 1_555 1_555 yes
C(2) C(10) C(9) 120(1) 1_555 1_555 1_555 yes
S(1) C(11) C(3) 105(1) 1_555 1_555 1_555 yes
S(1) C(11) C(12) 130(1) 1_555 1_555 1_555 yes
C(3) C(11) C(12) 121(1) 1_555 1_555 1_555 yes
C(11) C(12) C(13) 119(1) 1_555 1_555 1_555 yes
C(12) C(13) C(14) 118(1) 1_555 1_555 1_555 yes
S(2) C(14) C(4) 110(1) 1_555 1_555 1_555 yes
S(2) C(14) C(13) 129(1) 1_555 1_555 1_555 yes
C(4) C(14) C(13) 118(1) 1_555 1_555 1_555 yes
S(2) C(15) C(5) 108(1) 1_555 1_555 1_555 yes
S(2) C(15) C(16) 131(1) 1_555 1_555 1_555 yes
C(5) C(15) C(16) 118(1) 1_555 1_555 1_555 yes
C(15) C(16) C(17) 119(1) 1_555 1_555 1_555 yes
C(16) C(17) C(18) 119(1) 1_555 1_555 1_555 yes
S(3) C(18) C(6) 108.9(10) 1_555 1_555 1_555 yes
S(3) C(18) C(17) 131(1) 1_555 1_555 1_555 yes
C(6) C(18) C(17) 118(1) 1_555 1_555 1_555 yes
C(19) C(19) C(19) 120.00(1) 6_545 1_555 5_665 yes
C(19) C(19) C(20) 118(1) 6_545 1_555 1_555 yes
C(19) C(19) C(20) 118(1) 5_665 1_555 1_555 yes
S(4) C(20) S(4) 150(1) 1_555 1_555 5_665 yes
S(4) C(20) C(19) 104(1) 1_555 1_555 1_555 yes
S(4) C(20) C(21) 23(1) 1_555 1_555 1_555 yes
S(4) C(20) C(22) 133(2) 1_555 1_555 5_665 yes
S(4) C(20) C(19) 104(1) 5_665 1_555 1_555 yes
S(4) C(20) C(21) 127(1) 5_665 1_555 1_555 yes
S(4) C(20) C(22) 17(1) 5_665 1_555 5_665 yes
C(19) C(20) C(21) 127(1) 1_555 1_555 1_555 yes
C(19) C(20) C(22) 122(2) 1_555 1_555 5_665 yes
C(21) C(20) C(22) 109(2) 1_555 1_555 5_665 yes
S(4) C(21) C(20) 110(4) 1_555 1_555 1_555 yes
S(4) C(21) C(22) 9(2) 1_555 1_555 1_555 yes
C(20) C(21) C(22) 104(2) 1_555 1_555 1_555 yes
S(4) C(22) C(20) 135(5) 1_555 1_555 6_545 yes
S(4) C(22) C(21) 8(2) 1_555 1_555 1_555 yes
C(20) C(22) C(21) 128(4) 6_545 1_555 1_555 yes

loop_
_geom_bond_atom_site_label_1
_geom_bond_atom_site_label_2
_geom_bond_distance
_geom_bond_site_symmetry_1
_geom_bond_site_symmetry_2
_geom_bond_publ_flag
S(1) C(10) 1.80(2) 1_555 1_555 yes
S(1) C(11) 1.81(1) 1_555 1_555 yes
S(2) C(14) 1.80(2) 1_555 1_555 yes
S(2) C(15) 1.80(2) 1_555 1_555 yes
S(3) C(7) 1.78(2) 1_555 1_555 yes
S(3) C(18) 1.80(1) 1_555 1_555 yes
S(4) C(20) 1.85(3) 1_555 1_555 yes
S(4) C(20) 1.85(2) 1_555 6_545 yes
S(4) C(21) 0.78(4) 1_555 1_555 yes
S(4) C(22) 0.80(3) 1_555 1_555 yes
C(1) C(2) 1.39(3) 1_555 1_555 yes
C(1) C(6) 1.42(2) 1_555 1_555 yes
C(1) C(7) 1.38(2) 1_555 1_555 yes
C(2) C(3) 1.37(2) 1_555 1_555 yes
C(2) C(10) 1.39(2) 1_555 1_555 yes
C(3) C(4) 1.38(2) 1_555 1_555 yes
C(3) C(11) 1.38(3) 1_555 1_555 yes
C(4) C(5) 1.41(2) 1_555 1_555 yes
C(4) C(14) 1.37(2) 1_555 1_555 yes
C(5) C(6) 1.36(2) 1_555 1_555 yes
C(5) C(15) 1.38(2) 1_555 1_555 yes
C(6) C(18) 1.38(2) 1_555 1_555 yes
C(7) C(8) 1.44(2) 1_555 1_555 yes
C(8) C(9) 1.44(3) 1_555 1_555 yes
C(9) C(10) 1.38(2) 1_555 1_555 yes
C(11) C(12) 1.36(2) 1_555 1_555 yes
C(12) C(13) 1.44(2) 1_555 1_555 yes
C(13) C(14) 1.44(3) 1_555 1_555 yes
C(15) C(16) 1.40(3) 1_555 1_555 yes
C(16) C(17) 1.40(2) 1_555 1_555 yes
C(17) C(18) 1.41(2) 1_555 1_555 yes
C(19) C(19) 1.39(1) 1_555 6_545 yes
C(19) C(19) 1.39(1) 1_555 5_665 yes
C(19) C(20) 1.39(2) 1_555 1_555 yes
C(20) C(21) 1.43(6) 1_555 1_555 yes
C(20) C(22) 1.19(5) 1_555 5_665 yes
C(21) C(22) 1.56(4) 1_555 1_555 yes
